data_1520400
loop_
_publ_author_name
'Coles, Susanne L.'
'Threlfall, Terry L.'
'Hursthouse, Michael B.'

_publ_section_title
;
 N-(2-chlorophenyl)acetamide
;
_journal_name_full 'Crystal Structure Report Archive'
_journal_page_first 1368
_journal_year 2009
_chemical_formula_sum 'C8 H8 Cl N O'
_chemical_formula_weight 169.60
_chemical_name_systematic
;
N-(2-chlorophenyl)acetamide
;
_space_group_IT_number 61
_symmetry_cell_setting orthorhombic
_symmetry_space_group_name_Hall '-P 2ac 2ab'
_symmetry_space_group_name_H-M 'P b c a'
_atom_sites_solution_hydrogens geom
_atom_sites_solution_primary direct
_atom_sites_solution_secondary difmap
_cell_angle_alpha 90.00
_cell_angle_beta 90.00
_cell_angle_gamma 90.00
_cell_formula_units_Z 8
_cell_length_a 10.5174(2)
_cell_length_b 9.4252(4)
_cell_length_c 16.2656(6)
_cell_measurement_reflns_used 7368
_cell_measurement_temperature 120(2)
_cell_measurement_theta_max 27.48
_cell_measurement_theta_min 2.91
_cell_volume 1612.39(10)
_computing_cell_refinement 'DENZO (Otwinowski & Minor, 1997) & COLLECT (Hooft, R.W.W., 1998)'
_computing_data_collection 'COLLECT (Hooft, R.W.W., 1998)'
_computing_data_reduction 'DENZO (Otwinowski & Minor, 1997) & COLLECT (Hooft, R.W.W., 1998)'
_computing_structure_refinement 'SHELXL-97 (Sheldrick, 1997)'
_computing_structure_solution 'SHELXS-97 (Sheldrick, 1997)'
_diffrn_ambient_temperature 120(2)
_diffrn_detector_area_resol_mean 9.091
_diffrn_measured_fraction_theta_full 0.996
_diffrn_measured_fraction_theta_max 0.996
_diffrn_measurement_device_type 'Bruker-Nonius Roper CCD camera on \k-goniostat'
_diffrn_measurement_method '\f & \w scans'
_diffrn_radiation_monochromator graphite
_diffrn_radiation_source 'Bruker-Nonius FR591 rotating anode'
_diffrn_radiation_type MoK\a
_diffrn_radiation_wavelength 0.71073
_diffrn_reflns_av_R_equivalents 0.0431
_diffrn_reflns_av_sigmaI/netI 0.0303
_diffrn_reflns_limit_h_max 13
_diffrn_reflns_limit_h_min -13
_diffrn_reflns_limit_k_max 12
_diffrn_reflns_limit_k_min -12
_diffrn_reflns_limit_l_max 21
_diffrn_reflns_limit_l_min -18
_diffrn_reflns_number 11479
_diffrn_reflns_theta_full 27.50
_diffrn_reflns_theta_max 27.50
_diffrn_reflns_theta_min 3.83
_exptl_absorpt_coefficient_mu 0.410
_exptl_absorpt_correction_T_max 0.9679
_exptl_absorpt_correction_T_min 0.7734
_exptl_absorpt_correction_type multi-scan
_exptl_absorpt_process_details 'SADABS 2007/2 (Sheldrick, G.M., 2007)'
_exptl_crystal_colour colourless
_exptl_crystal_density_diffrn 1.397
_exptl_crystal_density_method 'not measured'
_exptl_crystal_description tablet
_exptl_crystal_F_000 704
_exptl_crystal_size_max 0.66
_exptl_crystal_size_mid 0.66
_exptl_crystal_size_min 0.08
_refine_diff_density_max 0.233
_refine_diff_density_min -0.304
_refine_diff_density_rms 0.055
_refine_ls_extinction_method none
_refine_ls_goodness_of_fit_ref 1.106
_refine_ls_hydrogen_treatment mixed
_refine_ls_matrix_type full
_refine_ls_number_parameters 105
_refine_ls_number_reflns 1843
_refine_ls_number_restraints 1
_refine_ls_restrained_S_all 1.106
_refine_ls_R_factor_all 0.0490
_refine_ls_R_factor_gt 0.0389
_refine_ls_shift/su_max 0.001
_refine_ls_shift/su_mean 0.000
_refine_ls_structure_factor_coef Fsqd
_refine_ls_weighting_details 'calc w=1/[\s^2^(Fo^2^)+(0.0381P)^2^+1.0559P] where P=(Fo^2^+2Fc^2^)/3'
_refine_ls_weighting_scheme calc
_refine_ls_wR_factor_gt 0.0920
_refine_ls_wR_factor_ref 0.0966
_reflns_number_gt 1567
_reflns_number_total 1843
_reflns_threshold_expression >2sigma(I)
_cod_data_source_file eCrystal-1368.cif
_cod_data_source_block 2009lsh008
_cod_depositor_comments
;
Citation :
Coles (nee Huth), Susanne L. and Threlfall, Terry L. and 
Hursthouse, Michael B. (2009) 
University of Southampton, Crystal Structure Report Archive. 
(doi:10.5258/ecrystals/1368)

More at:
http://ecrystals.chem.soton.ac.uk/1368/

The following automatic conversions were performed:

'_symmetry_cell_setting' value 'Orthorhombic' changed to
'orthorhombic' according to the built-in table from CIF Core
dictionary named 'cif_core.dic' version 2.4.1 from 2010-06-29.

Automatic conversion script
Id: cif_fix_values 3392 2015-05-12 13:50:21Z andrius 
;
_cod_database_code 1520400

loop_
_symmetry_equiv_pos_as_xyz
'x, y, z'
'-x+1/2, -y, z+1/2'
'-x, y+1/2, -z+1/2'
'x+1/2, -y+1/2, -z'
'-x, -y, -z'
'x-1/2, y, -z-1/2'
'x, -y-1/2, z-1/2'
'-x-1/2, y-1/2, z'

loop_
_atom_site_label
_atom_site_type_symbol
_atom_site_fract_x
_atom_site_fract_y
_atom_site_fract_z
_atom_site_U_iso_or_equiv
_atom_site_adp_type
_atom_site_occupancy
_atom_site_symmetry_multiplicity
_atom_site_calc_flag
_atom_site_refinement_flags
_atom_site_disorder_assembly
_atom_site_disorder_group
C1 C 0.97537(14) -0.01585(16) 0.62243(9) 0.0143(3) Uani 1 1 d . . .
C2 C 1.04374(15) 0.06681(18) 0.67784(10) 0.0185(3) Uani 1 1 d . . .
C3 C 1.17241(16) 0.0457(2) 0.69188(11) 0.0262(4) Uani 1 1 d . . .
H3 H 1.2169 0.1041 0.7298 0.031 Uiso 1 1 calc R . .
C4 C 1.23524(17) -0.0610(2) 0.65013(12) 0.0294(4) Uani 1 1 d . . .
H4 H 1.3230 -0.0775 0.6600 0.035 Uiso 1 1 calc R . .
C5 C 1.16972(17) -0.1441(2) 0.59381(12) 0.0275(4) Uani 1 1 d . . .
H5 H 1.2131 -0.2171 0.5648 0.033 Uiso 1 1 calc R . .
C6 C 1.04090(16) -0.12115(18) 0.57958(10) 0.0197(4) Uani 1 1 d . . .
H6 H 0.9972 -0.1777 0.5403 0.024 Uiso 1 1 calc R . .
C7 C 0.75534(17) -0.09029(18) 0.59492(11) 0.0192(4) Uani 1 1 d . . .
C8 C 0.62418(16) -0.0353(2) 0.57654(13) 0.0268(4) Uani 1 1 d . . .
H8A H 0.6166 -0.0158 0.5176 0.040 Uiso 1 1 calc R . .
H8B H 0.6094 0.0523 0.6076 0.040 Uiso 1 1 calc R . .
H8C H 0.5610 -0.1065 0.5925 0.040 Uiso 1 1 calc R . .
N1 N 0.84447(13) 0.01078(14) 0.60893(8) 0.0156(3) Uani 1 1 d D . .
O1 O 0.77952(12) -0.21745(13) 0.59576(10) 0.0303(3) Uani 1 1 d . . .
Cl1 Cl 0.96753(4) 0.19969(5) 0.73351(3) 0.02900(16) Uani 1 1 d . . .
H1N H 0.8169(18) 0.0981(12) 0.6100(12) 0.024(5) Uiso 1 1 d D . .

loop_
_atom_site_aniso_label
_atom_site_aniso_U_11
_atom_site_aniso_U_22
_atom_site_aniso_U_33
_atom_site_aniso_U_23
_atom_site_aniso_U_13
_atom_site_aniso_U_12
C1 0.0142(7) 0.0133(7) 0.0154(7) 0.0037(6) 0.0006(6) -0.0007(6)
C2 0.0177(8) 0.0206(8) 0.0172(8) 0.0010(6) 0.0025(6) -0.0036(7)
C3 0.0180(8) 0.0352(11) 0.0255(9) 0.0056(8) -0.0037(7) -0.0077(8)
C4 0.0140(8) 0.0375(11) 0.0368(11) 0.0116(9) -0.0003(7) 0.0010(8)
C5 0.0223(9) 0.0281(10) 0.0322(10) 0.0075(8) 0.0076(7) 0.0071(8)
C6 0.0227(9) 0.0184(8) 0.0180(8) 0.0023(6) 0.0020(6) 0.0015(7)
C7 0.0188(8) 0.0141(8) 0.0247(9) -0.0005(7) -0.0036(7) -0.0011(6)
C8 0.0166(8) 0.0202(9) 0.0435(11) 0.0011(8) -0.0093(7) -0.0006(7)
N1 0.0149(7) 0.0098(6) 0.0222(7) -0.0005(5) -0.0013(5) 0.0000(5)
O1 0.0217(7) 0.0125(6) 0.0567(9) -0.0024(6) -0.0050(6) -0.0020(5)
Cl1 0.0250(2) 0.0306(3) 0.0314(3) -0.01632(19) 0.00411(17) -0.00861(18)

loop_
_atom_type_symbol
_atom_type_description
_atom_type_scat_dispersion_real
_atom_type_scat_dispersion_imag
_atom_type_scat_source
C C 0.0033 0.0016 'International Tables Vol C Tables 4.2.6.8 and 6.1.1.4'
H H 0.0000 0.0000 'International Tables Vol C Tables 4.2.6.8 and 6.1.1.4'
N N 0.0061 0.0033 'International Tables Vol C Tables 4.2.6.8 and 6.1.1.4'
O O 0.0106 0.0060 'International Tables Vol C Tables 4.2.6.8 and 6.1.1.4'
Cl Cl 0.1484 0.1585 'International Tables Vol C Tables 4.2.6.8 and 6.1.1.4'

loop_
_geom_angle_atom_site_label_1
_geom_angle_atom_site_label_2
_geom_angle_atom_site_label_3
_geom_angle
_geom_angle_site_symmetry_1
_geom_angle_site_symmetry_3
C2 C1 C6 117.82(14) . .
C2 C1 N1 120.22(14) . .
C6 C1 N1 121.93(14) . .
C3 C2 C1 122.05(16) . .
C3 C2 Cl1 117.82(14) . .
C1 C2 Cl1 120.12(12) . .
C4 C3 C2 119.33(17) . .
C4 C3 H3 120.3 . .
C2 C3 H3 120.3 . .
C3 C4 C5 119.84(16) . .
C3 C4 H4 120.1 . .
C5 C4 H4 120.1 . .
C4 C5 C6 120.35(18) . .
C4 C5 H5 119.8 . .
C6 C5 H5 119.8 . .
C5 C6 C1 120.58(17) . .
C5 C6 H6 119.7 . .
C1 C6 H6 119.7 . .
O1 C7 N1 122.81(16) . .
O1 C7 C8 121.99(15) . .
N1 C7 C8 115.18(15) . .
C7 C8 H8A 109.5 . .
C7 C8 H8B 109.5 . .
H8A C8 H8B 109.5 . .
C7 C8 H8C 109.5 . .
H8A C8 H8C 109.5 . .
H8B C8 H8C 109.5 . .
C7 N1 C1 125.00(14) . .
C7 N1 H1N 115.9(13) . .
C1 N1 H1N 119.1(13) . .

loop_
_geom_bond_atom_site_label_1
_geom_bond_atom_site_label_2
_geom_bond_distance
_geom_bond_site_symmetry_2
C1 C2 1.392(2) .
C1 C6 1.395(2) .
C1 N1 1.417(2) .
C2 C3 1.387(2) .
C2 Cl1 1.7409(17) .
C3 C4 1.382(3) .
C3 H3 0.9500 .
C4 C5 1.388(3) .
C4 H4 0.9500 .
C5 C6 1.391(2) .
C5 H5 0.9500 .
C6 H6 0.9500 .
C7 O1 1.225(2) .
C7 N1 1.356(2) .
C7 C8 1.504(2) .
C8 H8A 0.9800 .
C8 H8B 0.9800 .
C8 H8C 0.9800 .
N1 H1N 0.873(9) .

loop_
_geom_hbond_atom_site_label_D
_geom_hbond_atom_site_label_H
_geom_hbond_atom_site_label_A
_geom_hbond_distance_DH
_geom_hbond_distance_HA
_geom_hbond_distance_DA
_geom_hbond_angle_DHA
_geom_hbond_site_symmetry_A
N1 H1N O1 0.873(9) 2.026(10) 2.8823(18) 166.7(18) 8_765
